data_4067582
loop_
_publ_author_name
'Mutseneck, Elena V.'
'Reus, Christian'
'Sch\"odel, Frauke'
'Bolte, Michael'
'Lerner, Hans-Wolfram'
'Wagner, Matthias'

_publ_section_title
;
 Reactions of [Cp*RuCl]4and [(p-cymene)RuCl2]2with the Tridentate Ligand
 [Ph(pz)B(\m-O)(\m-pz)B(pz)Ph]&#x2212;
;
_journal_issue 4
_journal_name_full Organometallics
_journal_page_first 966
_journal_paper_doi 10.1021/om901022d
_journal_volume 29
_journal_year 2010
_chemical_formula_sum 'C34 H35 B3 N4 O3 Ru'
_chemical_formula_weight 681.16
_chemical_name_systematic ?
_space_group_IT_number 2
_symmetry_cell_setting triclinic
_symmetry_space_group_name_Hall '-P 1'
_symmetry_space_group_name_H-M 'P -1'
_atom_sites_solution_hydrogens geom
_atom_sites_solution_primary direct
_atom_sites_solution_secondary difmap
_audit_creation_method SHELXL-97
_cell_angle_alpha 94.236(4)
_cell_angle_beta 97.484(4)
_cell_angle_gamma 104.593(4)
_cell_formula_units_Z 2
_cell_length_a 9.4718(5)
_cell_length_b 10.0361(5)
_cell_length_c 17.2208(9)
_cell_measurement_reflns_used 35898
_cell_measurement_temperature 173(2)
_cell_measurement_theta_max 25.9
_cell_measurement_theta_min 3.5
_cell_volume 1560.96(14)
_computing_cell_refinement 'X-Area (Stoe & Cie, 2001)'
_computing_data_collection 'X-Area (Stoe & Cie, 2001)'
_computing_data_reduction 'X-Area (Stoe & Cie, 2001)'
_computing_molecular_graphics 'XP in SHELXTL-Plus (Sheldrick, 1991)'
_computing_structure_refinement 'SHELXL-97 (Sheldrick, 1997)'
_computing_structure_solution 'SHELXS-97 (Sheldrick, 1990)'
_diffrn_ambient_temperature 173(2)
_diffrn_measured_fraction_theta_full 0.997
_diffrn_measured_fraction_theta_max 0.988
_diffrn_measurement_device_type 'STOE IPDS II two-circle-diffractometer'
_diffrn_measurement_method \w
_diffrn_radiation_monochromator graphite
_diffrn_radiation_source 'fine-focus sealed tube'
_diffrn_radiation_type MoK\a
_diffrn_radiation_wavelength 0.71073
_diffrn_reflns_av_R_equivalents 0.0751
_diffrn_reflns_av_sigmaI/netI 0.0377
_diffrn_reflns_limit_h_max 11
_diffrn_reflns_limit_h_min -11
_diffrn_reflns_limit_k_max 12
_diffrn_reflns_limit_k_min -12
_diffrn_reflns_limit_l_max 20
_diffrn_reflns_limit_l_min -20
_diffrn_reflns_number 38797
_diffrn_reflns_theta_full 25.00
_diffrn_reflns_theta_max 25.67
_diffrn_reflns_theta_min 3.47
_diffrn_standards_number 0
_exptl_absorpt_coefficient_mu 0.544
_exptl_absorpt_correction_T_max 0.9476
_exptl_absorpt_correction_T_min 0.8759
_exptl_absorpt_correction_type multi-scan
_exptl_absorpt_process_details 'MULABS (Spek, 2003; Blessing, 1995)'
_exptl_crystal_colour yellow
_exptl_crystal_density_diffrn 1.449
_exptl_crystal_density_method 'not measured'
_exptl_crystal_description plate
_exptl_crystal_F_000 700
_exptl_crystal_size_max 0.25
_exptl_crystal_size_mid 0.25
_exptl_crystal_size_min 0.10
_refine_diff_density_max 0.300
_refine_diff_density_min -0.610
_refine_diff_density_rms 0.066
_refine_ls_extinction_method none
_refine_ls_goodness_of_fit_ref 1.023
_refine_ls_hydrogen_treatment mixed
_refine_ls_matrix_type full
_refine_ls_number_parameters 407
_refine_ls_number_reflns 5868
_refine_ls_number_restraints 0
_refine_ls_restrained_S_all 1.023
_refine_ls_R_factor_all 0.0372
_refine_ls_R_factor_gt 0.0297
_refine_ls_shift/su_max 0.001
_refine_ls_shift/su_mean 0.000
_refine_ls_structure_factor_coef Fsqd
_refine_ls_weighting_details 'calc w=1/[\s^2^(Fo^2^)+(0.0389P)^2^+0.4957P] where P=(Fo^2^+2Fc^2^)/3'
_refine_ls_weighting_scheme calc
_refine_ls_wR_factor_gt 0.0663
_refine_ls_wR_factor_ref 0.0684
_reflns_number_gt 5200
_reflns_number_total 5868
_reflns_threshold_expression >2sigma(I)
_cod_data_source_file om901022d_si_001.cif
_cod_data_source_block wa862
_cod_depositor_comments
;
The following automatic conversions were performed:

'_symmetry_cell_setting' value 'Triclinic' changed to 'triclinic'
according to /home/saulius/struct/CIF-dictionaries/cif_core.dic
dictionary named 'cif_core.dic' version 2.4.1 from 2010-06-29.

Automatic conversion script
Id: cif_fix_values 1715 2011-07-08 13:25:40Z adriana 
;
_cod_database_code 4067582

loop_
_symmetry_equiv_pos_as_xyz
'x, y, z'
'-x, -y, -z'

loop_
_atom_site_label
_atom_site_type_symbol
_atom_site_fract_x
_atom_site_fract_y
_atom_site_fract_z
_atom_site_U_iso_or_equiv
_atom_site_adp_type
_atom_site_occupancy
_atom_site_symmetry_multiplicity
_atom_site_calc_flag
_atom_site_refinement_flags
Ru1 Ru 0.318513(19) 0.525071(18) 0.234303(11) 0.01396(6) Uani 1 1 d .
O1 O 0.49669(16) 0.42879(15) 0.24680(9) 0.0138(3) Uani 1 1 d .
O2 O 0.72331(17) 0.44220(16) 0.33999(9) 0.0180(3) Uani 1 1 d .
O3 O 0.55102(17) 0.22125(16) 0.29998(9) 0.0185(3) Uani 1 1 d .
B1 B 0.4438(3) 0.2765(2) 0.25355(14) 0.0144(5) Uani 1 1 d .
B2 B 0.6297(3) 0.5188(2) 0.30012(14) 0.0151(5) Uani 1 1 d .
B3 B 0.6749(3) 0.3038(3) 0.34586(15) 0.0160(5) Uani 1 1 d .
N1 N 0.3098(2) 0.26457(19) 0.30260(11) 0.0162(4) Uani 1 1 d .
N2 N 0.2422(2) 0.36929(19) 0.30352(11) 0.0171(4) Uani 1 1 d .
C3 C 0.1385(3) 0.3413(3) 0.35072(14) 0.0222(5) Uani 1 1 d .
H3A H 0.0760 0.3983 0.3623 0.027 Uiso 1 1 calc R
C4 C 0.1373(3) 0.2145(3) 0.38008(14) 0.0234(5) Uani 1 1 d .
H4A H 0.0748 0.1687 0.4143 0.028 Uiso 1 1 calc R
C5 C 0.2470(3) 0.1705(2) 0.34837(14) 0.0216(5) Uani 1 1 d .
H5A H 0.2737 0.0872 0.3574 0.026 Uiso 1 1 calc R
N11 N 0.5621(2) 0.58979(19) 0.36648(11) 0.0171(4) Uani 1 1 d .
N12 N 0.4363(2) 0.6268(2) 0.34175(12) 0.0189(4) Uani 1 1 d .
C13 C 0.4043(3) 0.6974(3) 0.40372(15) 0.0269(5) Uani 1 1 d .
H13A H 0.3213 0.7345 0.4031 0.032 Uiso 1 1 calc R
C14 C 0.5115(3) 0.7074(3) 0.46881(16) 0.0317(6) Uani 1 1 d .
H14A H 0.5166 0.7519 0.5201 0.038 Uiso 1 1 calc R
C15 C 0.6094(3) 0.6382(3) 0.44278(14) 0.0237(5) Uani 1 1 d .
H15A H 0.6955 0.6271 0.4737 0.028 Uiso 1 1 calc R
C21 C 0.3871(2) 0.1931(2) 0.16584(13) 0.0163(4) Uani 1 1 d .
C22 C 0.2500(3) 0.0978(3) 0.14197(15) 0.0236(5) Uani 1 1 d .
H22A H 0.1833 0.0780 0.1789 0.028 Uiso 1 1 calc R
C23 C 0.2080(3) 0.0305(3) 0.06486(16) 0.0325(6) Uani 1 1 d .
H23A H 0.1137 -0.0337 0.0501 0.039 Uiso 1 1 calc R
C24 C 0.3037(3) 0.0575(3) 0.01038(15) 0.0331(6) Uani 1 1 d .
H24A H 0.2752 0.0128 -0.0420 0.040 Uiso 1 1 calc R
C25 C 0.4416(3) 0.1505(3) 0.03261(16) 0.0310(6) Uani 1 1 d .
H25A H 0.5085 0.1686 -0.0043 0.037 Uiso 1 1 calc R
C26 C 0.4820(3) 0.2169(2) 0.10902(15) 0.0245(5) Uani 1 1 d .
H26A H 0.5767 0.2804 0.1233 0.029 Uiso 1 1 calc R
C31 C 0.7222(2) 0.6377(2) 0.25305(13) 0.0166(4) Uani 1 1 d .
C32 C 0.7961(3) 0.7709(2) 0.29025(15) 0.0246(5) Uani 1 1 d .
H32A H 0.7916 0.7922 0.3444 0.030 Uiso 1 1 calc R
C33 C 0.8761(3) 0.8730(3) 0.25011(17) 0.0339(6) Uani 1 1 d .
H33A H 0.9251 0.9620 0.2770 0.041 Uiso 1 1 calc R
C34 C 0.8840(3) 0.8444(3) 0.17068(17) 0.0329(6) Uani 1 1 d .
H34A H 0.9377 0.9137 0.1431 0.039 Uiso 1 1 calc R
C35 C 0.8126(3) 0.7132(3) 0.13216(16) 0.0281(5) Uani 1 1 d .
H35A H 0.8179 0.6923 0.0781 0.034 Uiso 1 1 calc R
C36 C 0.7331(3) 0.6122(2) 0.17334(14) 0.0210(5) Uani 1 1 d .
H36A H 0.6849 0.5232 0.1462 0.025 Uiso 1 1 calc R
C41 C 0.7614(2) 0.2390(2) 0.41204(13) 0.0166(4) Uani 1 1 d .
C42 C 0.7284(3) 0.0962(2) 0.41820(15) 0.0223(5) Uani 1 1 d .
H42A H 0.6575 0.0344 0.3790 0.027 Uiso 1 1 calc R
C43 C 0.7972(3) 0.0432(2) 0.48067(16) 0.0262(5) Uani 1 1 d .
H43A H 0.7732 -0.0539 0.4836 0.031 Uiso 1 1 calc R
C44 C 0.9012(3) 0.1325(3) 0.53887(14) 0.0232(5) Uani 1 1 d .
H44A H 0.9480 0.0963 0.5814 0.028 Uiso 1 1 calc R
C45 C 0.9363(3) 0.2748(3) 0.53456(14) 0.0214(5) Uani 1 1 d .
H45A H 1.0069 0.3361 0.5741 0.026 Uiso 1 1 calc R
C46 C 0.8668(2) 0.3268(2) 0.47152(14) 0.0179(4) Uani 1 1 d .
H46A H 0.8914 0.4240 0.4688 0.021 Uiso 1 1 calc R
C51 C 0.3461(3) 0.7160(3) 0.17278(16) 0.0259(5) Uani 1 1 d .
C52 C 0.3640(3) 0.6063(3) 0.12248(15) 0.0253(5) Uani 1 1 d .
H52A H 0.4634 0.6127 0.1069 0.030 Uiso 1 1 calc R
C53 C 0.2533(3) 0.4759(3) 0.10513(14) 0.0226(5) Uani 1 1 d .
H53A H 0.2783 0.3951 0.0781 0.027 Uiso 1 1 calc R
C54 C 0.1213(3) 0.4533(2) 0.13810(14) 0.0210(5) Uani 1 1 d .
C55 C 0.1045(3) 0.5618(2) 0.19240(15) 0.0228(5) Uani 1 1 d .
H55A H 0.0242 0.5410 0.2256 0.027 Uiso 1 1 calc R
C56 C 0.2141(3) 0.6901(2) 0.20907(16) 0.0263(5) Uani 1 1 d .
H56A H 0.2083 0.7571 0.2537 0.032 Uiso 1 1 calc R
C57 C 0.4643(3) 0.8509(3) 0.1923(2) 0.0383(7) Uani 1 1 d .
H57A H 0.4410 0.9183 0.1578 0.057 Uiso 1 1 calc R
H57B H 0.5599 0.8356 0.1845 0.057 Uiso 1 1 calc R
H57C H 0.4688 0.8865 0.2474 0.057 Uiso 1 1 calc R
C58 C 0.0003(3) 0.3188(3) 0.11313(16) 0.0272(5) Uani 1 1 d .
H58A H 0.0484 0.2461 0.0956 0.033 Uiso 1 1 calc R
C59 C -0.0902(3) 0.2639(3) 0.17719(18) 0.0435(8) Uani 1 1 d .
H59A H -0.0240 0.2491 0.2225 0.065 Uiso 1 1 calc R
H59B H -0.1622 0.1759 0.1562 0.065 Uiso 1 1 calc R
H59C H -0.1422 0.3314 0.1938 0.065 Uiso 1 1 calc R
C60 C -0.1021(3) 0.3420(3) 0.04121(16) 0.0298(6) Uani 1 1 d .
H60A H -0.0432 0.3759 0.0005 0.045 Uiso 1 1 calc R
H60B H -0.1535 0.4105 0.0571 0.045 Uiso 1 1 calc R
H60C H -0.1747 0.2543 0.0203 0.045 Uiso 1 1 calc R

loop_
_atom_site_aniso_label
_atom_site_aniso_U_11
_atom_site_aniso_U_22
_atom_site_aniso_U_33
_atom_site_aniso_U_23
_atom_site_aniso_U_13
_atom_site_aniso_U_12
Ru1 0.01122(9) 0.01360(9) 0.01691(10) 0.00288(6) -0.00032(6) 0.00391(6)
O1 0.0117(7) 0.0126(7) 0.0160(7) 0.0013(6) -0.0013(6) 0.0030(6)
O2 0.0138(7) 0.0170(8) 0.0214(8) 0.0052(6) -0.0031(6) 0.0029(6)
O3 0.0181(8) 0.0149(7) 0.0211(8) 0.0024(6) -0.0033(6) 0.0048(6)
B1 0.0133(11) 0.0138(11) 0.0156(11) 0.0033(9) 0.0004(9) 0.0027(9)
B2 0.0124(11) 0.0148(11) 0.0162(11) -0.0007(9) -0.0025(9) 0.0036(9)
B3 0.0145(11) 0.0174(12) 0.0161(12) 0.0023(9) 0.0026(9) 0.0040(9)
N1 0.0171(9) 0.0158(9) 0.0147(9) 0.0027(7) 0.0007(7) 0.0035(7)
N2 0.0144(9) 0.0197(9) 0.0175(9) 0.0027(7) 0.0017(7) 0.0056(7)
C3 0.0182(11) 0.0281(12) 0.0205(12) 0.0036(10) 0.0045(9) 0.0056(9)
C4 0.0216(12) 0.0268(12) 0.0195(11) 0.0055(9) 0.0055(9) 0.0000(10)
C5 0.0239(12) 0.0184(11) 0.0190(11) 0.0033(9) 0.0010(9) 0.0000(9)
N11 0.0156(9) 0.0169(9) 0.0171(9) 0.0006(7) -0.0005(7) 0.0028(7)
N12 0.0164(9) 0.0184(9) 0.0219(10) -0.0004(8) 0.0027(8) 0.0055(8)
C13 0.0234(12) 0.0266(13) 0.0304(13) -0.0050(10) 0.0085(10) 0.0062(10)
C14 0.0303(14) 0.0373(15) 0.0228(13) -0.0078(11) 0.0076(11) 0.0019(11)
C15 0.0223(12) 0.0276(12) 0.0163(11) -0.0013(9) -0.0008(9) 0.0006(10)
C21 0.0164(10) 0.0148(10) 0.0186(11) 0.0031(8) 0.0001(8) 0.0067(8)
C22 0.0183(11) 0.0248(12) 0.0247(12) -0.0045(10) -0.0003(9) 0.0040(9)
C23 0.0230(13) 0.0358(15) 0.0304(14) -0.0136(11) -0.0079(11) 0.0036(11)
C24 0.0460(17) 0.0327(14) 0.0194(12) -0.0083(10) -0.0040(11) 0.0158(12)
C25 0.0434(16) 0.0278(13) 0.0232(13) 0.0033(10) 0.0105(11) 0.0093(12)
C26 0.0261(13) 0.0189(11) 0.0262(13) -0.0005(10) 0.0067(10) 0.0011(9)
C31 0.0105(10) 0.0186(11) 0.0202(11) 0.0046(9) -0.0020(8) 0.0046(8)
C32 0.0236(12) 0.0224(12) 0.0214(12) 0.0053(10) -0.0046(10) -0.0026(10)
C33 0.0301(14) 0.0241(13) 0.0357(15) 0.0085(11) -0.0071(11) -0.0097(11)
C34 0.0212(13) 0.0334(14) 0.0396(15) 0.0210(12) 0.0022(11) -0.0043(11)
C35 0.0260(13) 0.0358(14) 0.0251(13) 0.0111(11) 0.0089(10) 0.0083(11)
C36 0.0201(11) 0.0199(11) 0.0240(12) 0.0032(9) 0.0056(9) 0.0058(9)
C41 0.0122(10) 0.0183(11) 0.0200(11) 0.0033(9) 0.0022(8) 0.0052(8)
C42 0.0196(11) 0.0180(11) 0.0251(12) 0.0020(9) -0.0043(9) 0.0015(9)
C43 0.0275(13) 0.0167(11) 0.0326(14) 0.0075(10) -0.0011(11) 0.0041(10)
C44 0.0205(12) 0.0270(12) 0.0238(12) 0.0104(10) 0.0008(9) 0.0085(10)
C45 0.0176(11) 0.0255(12) 0.0195(11) 0.0035(9) -0.0014(9) 0.0047(9)
C46 0.0137(10) 0.0158(10) 0.0232(11) 0.0039(9) 0.0008(9) 0.0025(8)
C51 0.0192(12) 0.0211(12) 0.0364(14) 0.0137(10) -0.0053(10) 0.0056(10)
C52 0.0205(12) 0.0332(13) 0.0241(12) 0.0157(10) 0.0005(10) 0.0083(10)
C53 0.0248(12) 0.0274(12) 0.0171(11) 0.0085(9) -0.0027(9) 0.0110(10)
C54 0.0167(11) 0.0201(11) 0.0245(12) 0.0051(9) -0.0073(9) 0.0063(9)
C55 0.0162(11) 0.0242(12) 0.0283(13) 0.0048(10) -0.0022(9) 0.0085(9)
C56 0.0236(12) 0.0186(11) 0.0365(14) 0.0042(10) -0.0051(11) 0.0097(10)
C57 0.0288(14) 0.0202(13) 0.061(2) 0.0156(13) -0.0065(13) 0.0007(11)
C58 0.0238(12) 0.0212(12) 0.0317(13) 0.0033(10) -0.0073(10) 0.0029(10)
C59 0.0378(16) 0.0390(16) 0.0361(16) 0.0119(13) -0.0109(13) -0.0156(13)
C60 0.0267(13) 0.0274(13) 0.0291(14) 0.0019(10) -0.0069(11) 0.0016(10)

loop_
_atom_type_symbol
_atom_type_description
_atom_type_scat_dispersion_real
_atom_type_scat_dispersion_imag
_atom_type_scat_source
C C 0.0033 0.0016 'International Tables Vol C Tables 4.2.6.8 and 6.1.1.4'
H H 0.0000 0.0000 'International Tables Vol C Tables 4.2.6.8 and 6.1.1.4'
B B 0.0013 0.0007 'International Tables Vol C Tables 4.2.6.8 and 6.1.1.4'
N N 0.0061 0.0033 'International Tables Vol C Tables 4.2.6.8 and 6.1.1.4'
O O 0.0106 0.0060 'International Tables Vol C Tables 4.2.6.8 and 6.1.1.4'
Ru Ru -1.2594 0.8363 'International Tables Vol C Tables 4.2.6.8 and 6.1.1.4'

loop_
_geom_angle_atom_site_label_1
_geom_angle_atom_site_label_2
_geom_angle_atom_site_label_3
_geom_angle
N2 Ru1 N12 82.65(8)
N2 Ru1 O1 78.27(6)
N12 Ru1 O1 79.52(6)
N2 Ru1 C56 124.56(9)
N12 Ru1 C56 94.05(9)
O1 Ru1 C56 155.63(8)
N2 Ru1 C55 97.22(8)
N12 Ru1 C55 118.96(8)
O1 Ru1 C55 160.57(7)
C56 Ru1 C55 37.90(9)
N2 Ru1 C52 154.03(9)
N12 Ru1 C52 121.40(9)
O1 Ru1 C52 95.56(8)
C56 Ru1 C52 67.60(10)
C55 Ru1 C52 80.18(9)
N2 Ru1 C53 117.08(8)
N12 Ru1 C53 159.30(8)
O1 Ru1 C53 97.63(7)
C56 Ru1 C53 80.07(10)
C55 Ru1 C53 67.32(9)
C52 Ru1 C53 38.07(9)
N2 Ru1 C51 162.65(8)
N12 Ru1 C51 95.05(9)
O1 Ru1 C51 118.36(8)
C56 Ru1 C51 38.23(10)
C55 Ru1 C51 68.76(9)
C52 Ru1 C51 37.06(10)
C53 Ru1 C51 68.04(9)
N2 Ru1 C54 94.40(8)
N12 Ru1 C54 156.07(8)
O1 Ru1 C54 123.29(7)
C56 Ru1 C54 68.03(9)
C55 Ru1 C54 37.62(9)
C52 Ru1 C54 67.70(9)
C53 Ru1 C54 36.86(9)
C51 Ru1 C54 80.70(9)
B2 O1 B1 121.26(16)
B2 O1 Ru1 111.70(12)
B1 O1 Ru1 112.02(12)
B3 O2 B2 122.26(18)
B3 O3 B1 122.74(18)
O3 B1 O1 113.91(18)
O3 B1 N1 105.75(17)
O1 B1 N1 104.09(16)
O3 B1 C21 112.51(18)
O1 B1 C21 109.29(17)
N1 B1 C21 110.91(17)
O2 B2 O1 113.90(17)
O2 B2 N11 106.62(17)
O1 B2 N11 103.83(17)
O2 B2 C31 111.99(18)
O1 B2 C31 110.65(18)
N11 B2 C31 109.37(17)
O3 B3 O2 122.3(2)
O3 B3 C41 119.1(2)
O2 B3 C41 118.5(2)
C5 N1 N2 108.67(18)
C5 N1 B1 133.23(19)
N2 N1 B1 118.05(17)
C3 N2 N1 108.07(18)
C3 N2 Ru1 136.56(16)
N1 N2 Ru1 115.37(13)
N2 C3 C4 109.1(2)
N2 C3 H3A 125.4
C4 C3 H3A 125.4
C5 C4 C3 105.0(2)
C5 C4 H4A 127.5
C3 C4 H4A 127.5
N1 C5 C4 109.1(2)
N1 C5 H5A 125.4
C4 C5 H5A 125.4
C15 N11 N12 109.19(19)
C15 N11 B2 134.28(19)
N12 N11 B2 116.00(17)
C13 N12 N11 107.56(19)
C13 N12 Ru1 134.98(17)
N11 N12 Ru1 115.21(14)
N12 C13 C14 109.4(2)
N12 C13 H13A 125.3
C14 C13 H13A 125.3
C15 C14 C13 105.3(2)
C15 C14 H14A 127.4
C13 C14 H14A 127.4
N11 C15 C14 108.6(2)
N11 C15 H15A 125.7
C14 C15 H15A 125.7
C22 C21 C26 116.6(2)
C22 C21 B1 124.9(2)
C26 C21 B1 118.5(2)
C21 C22 C23 121.8(2)
C21 C22 H22A 119.1
C23 C22 H22A 119.1
C24 C23 C22 120.0(2)
C24 C23 H23A 120.0
C22 C23 H23A 120.0
C23 C24 C25 119.6(2)
C23 C24 H24A 120.2
C25 C24 H24A 120.2
C24 C25 C26 119.9(2)
C24 C25 H25A 120.0
C26 C25 H25A 120.0
C25 C26 C21 122.1(2)
C25 C26 H26A 118.9
C21 C26 H26A 118.9
C36 C31 C32 116.4(2)
C36 C31 B2 121.7(2)
C32 C31 B2 121.9(2)
C33 C32 C31 122.0(2)
C33 C32 H32A 119.0
C31 C32 H32A 119.0
C34 C33 C32 120.0(2)
C34 C33 H33A 120.0
C32 C33 H33A 120.0
C35 C34 C33 119.4(2)
C35 C34 H34A 120.3
C33 C34 H34A 120.3
C34 C35 C36 119.8(2)
C34 C35 H35A 120.1
C36 C35 H35A 120.1
C35 C36 C31 122.3(2)
C35 C36 H36A 118.8
C31 C36 H36A 118.8
C42 C41 C46 117.4(2)
C42 C41 B3 122.6(2)
C46 C41 B3 119.78(19)
C43 C42 C41 121.4(2)
C43 C42 H42A 119.3
C41 C42 H42A 119.3
C42 C43 C44 120.1(2)
C42 C43 H43A 120.0
C44 C43 H43A 120.0
C45 C44 C43 120.0(2)
C45 C44 H44A 120.0
C43 C44 H44A 120.0
C44 C45 C46 119.5(2)
C44 C45 H45A 120.3
C46 C45 H45A 120.3
C45 C46 C41 121.7(2)
C45 C46 H46A 119.1
C41 C46 H46A 119.1
C52 C51 C56 117.0(2)
C52 C51 C57 121.4(2)
C56 C51 C57 121.4(3)
C52 C51 Ru1 70.14(13)
C56 C51 Ru1 68.74(13)
C57 C51 Ru1 128.69(18)
C51 C52 C53 121.8(2)
C51 C52 Ru1 72.79(14)
C53 C52 Ru1 71.56(13)
C51 C52 H52A 118.6
C53 C52 H52A 118.6
Ru1 C52 H52A 118.6
C54 C53 C52 120.9(2)
C54 C53 Ru1 73.24(14)
C52 C53 Ru1 70.37(14)
C54 C53 H53A 119.0
C52 C53 H53A 119.0
Ru1 C53 H53A 119.0
C53 C54 C55 117.9(2)
C53 C54 C58 119.7(2)
C55 C54 C58 122.4(2)
C53 C54 Ru1 69.90(13)
C55 C54 Ru1 68.69(13)
C58 C54 Ru1 135.16(16)
C56 C55 C54 120.7(2)
C56 C55 Ru1 70.44(13)
C54 C55 Ru1 73.69(13)
C56 C55 H55A 119.2
C54 C55 H55A 119.2
Ru1 C55 H55A 119.2
C55 C56 C51 121.5(2)
C55 C56 Ru1 71.66(13)
C51 C56 Ru1 73.03(13)
C55 C56 H56A 118.8
C51 C56 H56A 118.8
Ru1 C56 H56A 118.8
C51 C57 H57A 109.5
C51 C57 H57B 109.5
H57A C57 H57B 109.5
C51 C57 H57C 109.5
H57A C57 H57C 109.5
H57B C57 H57C 109.5
C54 C58 C59 115.6(2)
C54 C58 C60 107.6(2)
C59 C58 C60 110.2(2)
C54 C58 H58A 107.7
C59 C58 H58A 107.7
C60 C58 H58A 107.7
C58 C59 H59A 109.5
C58 C59 H59B 109.5
H59A C59 H59B 109.5
C58 C59 H59C 109.5
H59A C59 H59C 109.5
H59B C59 H59C 109.5
C58 C60 H60A 109.5
C58 C60 H60B 109.5
H60A C60 H60B 109.5
C58 C60 H60C 109.5
H60A C60 H60C 109.5
H60B C60 H60C 109.5

loop_
_geom_bond_atom_site_label_1
_geom_bond_atom_site_label_2
_geom_bond_distance
Ru1 N2 2.0779(19)
Ru1 N12 2.079(2)
Ru1 O1 2.1415(14)
Ru1 C56 2.175(2)
Ru1 C55 2.191(2)
Ru1 C52 2.198(2)
Ru1 C53 2.213(2)
Ru1 C51 2.232(2)
Ru1 C54 2.257(2)
O1 B2 1.500(3)
O1 B1 1.502(3)
O2 B3 1.365(3)
O2 B2 1.453(3)
O3 B3 1.364(3)
O3 B1 1.455(3)
B1 N1 1.599(3)
B1 C21 1.627(3)
B2 N11 1.589(3)
B2 C31 1.628(3)
B3 C41 1.590(3)
N1 C5 1.347(3)
N1 N2 1.362(3)
N2 C3 1.344(3)
C3 C4 1.401(3)
C3 H3A 0.9500
C4 C5 1.384(4)
C4 H4A 0.9500
C5 H5A 0.9500
N11 C15 1.344(3)
N11 N12 1.361(3)
N12 C13 1.347(3)
C13 C14 1.390(4)
C13 H13A 0.9500
C14 C15 1.389(4)
C14 H14A 0.9500
C15 H15A 0.9500
C21 C22 1.395(3)
C21 C26 1.406(3)
C22 C23 1.405(4)
C22 H22A 0.9500
C23 C24 1.382(4)
C23 H23A 0.9500
C24 C25 1.388(4)
C24 H24A 0.9500
C25 C26 1.390(4)
C25 H25A 0.9500
C26 H26A 0.9500
C31 C36 1.400(3)
C31 C32 1.404(3)
C32 C33 1.397(4)
C32 H32A 0.9500
C33 C34 1.392(4)
C33 H33A 0.9500
C34 C35 1.391(4)
C34 H34A 0.9500
C35 C36 1.399(3)
C35 H35A 0.9500
C36 H36A 0.9500
C41 C42 1.402(3)
C41 C46 1.407(3)
C42 C43 1.393(3)
C42 H42A 0.9500
C43 C44 1.394(4)
C43 H43A 0.9500
C44 C45 1.392(3)
C44 H44A 0.9500
C45 C46 1.398(3)
C45 H45A 0.9500
C46 H46A 0.9500
C51 C52 1.408(4)
C51 C56 1.444(4)
C51 C57 1.507(3)
C52 C53 1.439(4)
C52 H52A 1.0000
C53 C54 1.414(3)
C53 H53A 1.0000
C54 C55 1.435(3)
C54 C58 1.526(3)
C55 C56 1.418(3)
C55 H55A 1.0000
C56 H56A 1.0000
C57 H57A 0.9800
C57 H57B 0.9800
C57 H57C 0.9800
C58 C59 1.534(4)
C58 C60 1.540(3)
C58 H58A 1.0000
C59 H59A 0.9800
C59 H59B 0.9800
C59 H59C 0.9800
C60 H60A 0.9800
C60 H60B 0.9800
C60 H60C 0.9800

loop_
_geom_torsion_atom_site_label_1
_geom_torsion_atom_site_label_2
_geom_torsion_atom_site_label_3
_geom_torsion_atom_site_label_4
_geom_torsion
N2 Ru1 O1 B2 -108.18(14)
N12 Ru1 O1 B2 -23.60(14)
C56 Ru1 O1 B2 52.9(3)
C55 Ru1 O1 B2 173.5(2)
C52 Ru1 O1 B2 97.36(15)
C53 Ru1 O1 B2 135.63(14)
C51 Ru1 O1 B2 66.51(16)
C54 Ru1 O1 B2 164.26(14)
N2 Ru1 O1 B1 31.58(13)
N12 Ru1 O1 B1 116.16(14)
C56 Ru1 O1 B1 -167.4(2)
C55 Ru1 O1 B1 -46.7(3)
C52 Ru1 O1 B1 -122.88(14)
C53 Ru1 O1 B1 -84.60(14)
C51 Ru1 O1 B1 -153.73(14)
C54 Ru1 O1 B1 -55.98(16)
B3 O3 B1 O1 12.4(3)
B3 O3 B1 N1 -101.3(2)
B3 O3 B1 C21 137.5(2)
B2 O1 B1 O3 -14.9(3)
Ru1 O1 B1 O3 -150.30(14)
B2 O1 B1 N1 99.8(2)
Ru1 O1 B1 N1 -35.62(17)
B2 O1 B1 C21 -141.68(18)
Ru1 O1 B1 C21 82.92(17)
B3 O2 B2 O1 -17.3(3)
B3 O2 B2 N11 96.6(2)
B3 O2 B2 C31 -143.8(2)
B1 O1 B2 O2 17.2(3)
Ru1 O1 B2 O2 152.70(14)
B1 O1 B2 N11 -98.4(2)
Ru1 O1 B2 N11 37.15(18)
B1 O1 B2 C31 144.37(18)
Ru1 O1 B2 C31 -80.10(17)
B1 O3 B3 O2 -13.4(3)
B1 O3 B3 C41 163.01(19)
B2 O2 B3 O3 16.0(3)
B2 O2 B3 C41 -160.40(19)
O3 B1 N1 C5 -35.5(3)
O1 B1 N1 C5 -155.8(2)
C21 B1 N1 C5 86.7(3)
O3 B1 N1 N2 141.84(18)
O1 B1 N1 N2 21.5(2)
C21 B1 N1 N2 -95.9(2)
C5 N1 N2 C3 0.8(2)
B1 N1 N2 C3 -177.17(18)
C5 N1 N2 Ru1 -178.62(14)
B1 N1 N2 Ru1 3.4(2)
N12 Ru1 N2 C3 81.3(2)
O1 Ru1 N2 C3 162.1(2)
C56 Ru1 N2 C3 -8.6(3)
C55 Ru1 N2 C3 -37.1(2)
C52 Ru1 N2 C3 -119.5(3)
C53 Ru1 N2 C3 -105.3(2)
C51 Ru1 N2 C3 -2.1(4)
C54 Ru1 N2 C3 -74.8(2)
N12 Ru1 N2 N1 -99.53(15)
O1 Ru1 N2 N1 -18.77(14)
C56 Ru1 N2 N1 170.60(14)
C55 Ru1 N2 N1 142.06(16)
C52 Ru1 N2 N1 59.7(3)
C53 Ru1 N2 N1 73.88(17)
C51 Ru1 N2 N1 177.1(2)
C54 Ru1 N2 N1 104.34(15)
N1 N2 C3 C4 -0.9(3)
Ru1 N2 C3 C4 178.29(17)
N2 C3 C4 C5 0.7(3)
N2 N1 C5 C4 -0.3(3)
B1 N1 C5 C4 177.2(2)
C3 C4 C5 N1 -0.2(3)
O2 B2 N11 C15 30.6(3)
O1 B2 N11 C15 151.2(2)
C31 B2 N11 C15 -90.6(3)
O2 B2 N11 N12 -158.74(17)
O1 B2 N11 N12 -38.1(2)
C31 B2 N11 N12 80.0(2)
C15 N11 N12 C13 -0.9(3)
B2 N11 N12 C13 -173.76(19)
C15 N11 N12 Ru1 -166.43(15)
B2 N11 N12 Ru1 20.7(2)
N2 Ru1 N12 C13 -79.7(2)
O1 Ru1 N12 C13 -159.1(2)
C56 Ru1 N12 C13 44.6(2)
C55 Ru1 N12 C13 14.5(3)
C52 Ru1 N12 C13 110.8(2)
C53 Ru1 N12 C13 117.1(3)
C51 Ru1 N12 C13 83.0(2)
C54 Ru1 N12 C13 4.5(4)
N2 Ru1 N12 N11 80.64(15)
O1 Ru1 N12 N11 1.27(14)
C56 Ru1 N12 N11 -155.01(16)
C55 Ru1 N12 N11 174.85(14)
C52 Ru1 N12 N11 -88.86(17)
C53 Ru1 N12 N11 -82.6(3)
C51 Ru1 N12 N11 -116.66(16)
C54 Ru1 N12 N11 164.90(17)
N11 N12 C13 C14 0.7(3)
Ru1 N12 C13 C14 162.16(19)
N12 C13 C14 C15 -0.4(3)
N12 N11 C15 C14 0.6(3)
B2 N11 C15 C14 171.7(2)
C13 C14 C15 N11 -0.2(3)
O3 B1 C21 C22 104.3(2)
O1 B1 C21 C22 -128.1(2)
N1 B1 C21 C22 -13.9(3)
O3 B1 C21 C26 -75.5(2)
O1 B1 C21 C26 52.1(3)
N1 B1 C21 C26 166.32(19)
C26 C21 C22 C23 -0.9(3)
B1 C21 C22 C23 179.4(2)
C21 C22 C23 C24 0.3(4)
C22 C23 C24 C25 0.6(4)
C23 C24 C25 C26 -0.8(4)
C24 C25 C26 C21 0.2(4)
C22 C21 C26 C25 0.6(3)
B1 C21 C26 C25 -179.6(2)
O2 B2 C31 C36 93.3(2)
O1 B2 C31 C36 -34.9(3)
N11 B2 C31 C36 -148.7(2)
O2 B2 C31 C32 -86.2(3)
O1 B2 C31 C32 145.5(2)
N11 B2 C31 C32 31.7(3)
C36 C31 C32 C33 0.2(3)
B2 C31 C32 C33 179.7(2)
C31 C32 C33 C34 0.2(4)
C32 C33 C34 C35 -0.5(4)
C33 C34 C35 C36 0.4(4)
C34 C35 C36 C31 -0.1(4)
C32 C31 C36 C35 -0.2(3)
B2 C31 C36 C35 -179.8(2)
O3 B3 C41 C42 9.3(3)
O2 B3 C41 C42 -174.2(2)
O3 B3 C41 C46 -164.9(2)
O2 B3 C41 C46 11.6(3)
C46 C41 C42 C43 -0.1(3)
B3 C41 C42 C43 -174.5(2)
C41 C42 C43 C44 0.1(4)
C42 C43 C44 C45 0.0(4)
C43 C44 C45 C46 -0.1(4)
C44 C45 C46 C41 0.2(3)
C42 C41 C46 C45 -0.1(3)
B3 C41 C46 C45 174.5(2)
N2 Ru1 C51 C52 -139.8(3)
N12 Ru1 C51 C52 138.66(14)
O1 Ru1 C51 C52 57.85(16)
C56 Ru1 C51 C52 -131.2(2)
C55 Ru1 C51 C52 -102.19(16)
C53 Ru1 C51 C52 -29.00(14)
C54 Ru1 C51 C52 -65.08(15)
N2 Ru1 C51 C56 -8.6(4)
N12 Ru1 C51 C56 -90.14(15)
O1 Ru1 C51 C56 -170.95(13)
C55 Ru1 C51 C56 29.02(15)
C52 Ru1 C51 C56 131.2(2)
C53 Ru1 C51 C56 102.20(16)
C54 Ru1 C51 C56 66.12(15)
N2 Ru1 C51 C57 105.3(3)
N12 Ru1 C51 C57 23.7(3)
O1 Ru1 C51 C57 -57.1(3)
C56 Ru1 C51 C57 113.9(3)
C55 Ru1 C51 C57 142.9(3)
C52 Ru1 C51 C57 -114.9(3)
C53 Ru1 C51 C57 -143.9(3)
C54 Ru1 C51 C57 -180.0(3)
C56 C51 C52 C53 2.6(3)
C57 C51 C52 C53 178.4(2)
Ru1 C51 C52 C53 54.46(19)
C56 C51 C52 Ru1 -51.91(19)
C57 C51 C52 Ru1 123.9(2)
N2 Ru1 C52 C51 153.93(17)
N12 Ru1 C52 C51 -50.43(16)
O1 Ru1 C52 C51 -131.53(14)
C56 Ru1 C52 C51 30.24(14)
C55 Ru1 C52 C51 67.61(15)
C53 Ru1 C52 C51 133.2(2)
C54 Ru1 C52 C51 104.68(15)
N2 Ru1 C52 C53 20.8(3)
N12 Ru1 C52 C53 176.39(12)
O1 Ru1 C52 C53 95.29(14)
C56 Ru1 C52 C53 -102.93(15)
C55 Ru1 C52 C53 -65.57(14)
C51 Ru1 C52 C53 -133.2(2)
C54 Ru1 C52 C53 -28.50(13)
C51 C52 C53 C54 0.2(3)
Ru1 C52 C53 C54 55.22(19)
C51 C52 C53 Ru1 -55.0(2)
N2 Ru1 C53 C54 57.42(15)
N12 Ru1 C53 C54 -141.4(2)
O1 Ru1 C53 C54 138.11(13)
C56 Ru1 C53 C54 -66.44(14)
C55 Ru1 C53 C54 -29.10(13)
C52 Ru1 C53 C54 -132.6(2)
C51 Ru1 C53 C54 -104.33(15)
N2 Ru1 C53 C52 -169.96(13)
N12 Ru1 C53 C52 -8.7(3)
O1 Ru1 C53 C52 -89.27(14)
C56 Ru1 C53 C52 66.17(15)
C55 Ru1 C53 C52 103.52(15)
C51 Ru1 C53 C52 28.29(14)
C54 Ru1 C53 C52 132.6(2)
C52 C53 C54 C55 -3.1(3)
Ru1 C53 C54 C55 50.81(18)
C52 C53 C54 C58 174.8(2)
Ru1 C53 C54 C58 -131.3(2)
C52 C53 C54 Ru1 -53.89(19)
N2 Ru1 C54 C53 -131.19(14)
N12 Ru1 C54 C53 147.03(19)
O1 Ru1 C54 C53 -52.34(15)
C56 Ru1 C54 C53 103.19(16)
C55 Ru1 C54 C53 132.7(2)
C52 Ru1 C54 C53 29.37(14)
C51 Ru1 C54 C53 65.58(14)
N2 Ru1 C54 C55 96.13(14)
N12 Ru1 C54 C55 14.3(3)
O1 Ru1 C54 C55 174.98(12)
C56 Ru1 C54 C55 -29.50(14)
C52 Ru1 C54 C55 -103.31(15)
C53 Ru1 C54 C55 -132.7(2)
C51 Ru1 C54 C55 -67.10(15)
N2 Ru1 C54 C58 -18.9(3)
N12 Ru1 C54 C58 -100.7(3)
O1 Ru1 C54 C58 60.0(3)
C56 Ru1 C54 C58 -144.5(3)
C55 Ru1 C54 C58 -115.0(3)
C52 Ru1 C54 C58 141.7(3)
C53 Ru1 C54 C58 112.3(3)
C51 Ru1 C54 C58 177.9(3)
C53 C54 C55 C56 3.2(3)
C58 C54 C55 C56 -174.6(2)
Ru1 C54 C55 C56 54.6(2)
C53 C54 C55 Ru1 -51.38(18)
C58 C54 C55 Ru1 130.8(2)
N2 Ru1 C55 C56 140.17(16)
N12 Ru1 C55 C56 54.60(18)
O1 Ru1 C55 C56 -144.7(2)
C52 Ru1 C55 C56 -65.97(16)
C53 Ru1 C55 C56 -103.45(17)
C51 Ru1 C55 C56 -29.25(16)
C54 Ru1 C55 C56 -132.0(2)
N2 Ru1 C55 C54 -87.84(14)
N12 Ru1 C55 C54 -173.41(13)
O1 Ru1 C55 C54 -12.7(3)
C56 Ru1 C55 C54 132.0(2)
C52 Ru1 C55 C54 66.03(15)
C53 Ru1 C55 C54 28.55(14)
C51 Ru1 C55 C54 102.74(16)
C54 C55 C56 C51 -0.4(4)
Ru1 C55 C56 C51 55.7(2)
C54 C55 C56 Ru1 -56.1(2)
C52 C51 C56 C55 -2.4(3)
C57 C51 C56 C55 -178.3(2)
Ru1 C51 C56 C55 -55.0(2)
C52 C51 C56 Ru1 52.59(19)
C57 C51 C56 Ru1 -123.2(2)
N2 Ru1 C56 C55 -50.49(19)
N12 Ru1 C56 C55 -134.36(15)
O1 Ru1 C56 C55 152.23(17)
C52 Ru1 C56 C55 103.25(17)
C53 Ru1 C56 C55 65.65(16)
C51 Ru1 C56 C55 132.6(2)
C54 Ru1 C56 C55 29.29(15)
N2 Ru1 C56 C51 176.89(13)
N12 Ru1 C56 C51 93.02(15)
O1 Ru1 C56 C51 19.6(3)
C55 Ru1 C56 C51 -132.6(2)
C52 Ru1 C56 C51 -29.37(15)
C53 Ru1 C56 C51 -66.97(15)
C54 Ru1 C56 C51 -103.33(16)
C53 C54 C58 C59 146.8(2)
C55 C54 C58 C59 -35.5(3)
Ru1 C54 C58 C59 56.1(3)
C53 C54 C58 C60 -89.6(3)
C55 C54 C58 C60 88.1(3)
Ru1 C54 C58 C60 179.68(19)
